data_4061735
loop_
_publ_author_name
'Franken, Andreas'
'McGrath, Thomas D.'
'Stone, F. Gordon A.'

_publ_section_title
;
  Synthesis and Reactivity of the Nine- and Ten-Vertex
  Iron-Monocarborane Anions [7,7,7-(CO)~3~-closo-7,1-FeCB~7~H~8~]-
  and [6,6,6,10,10,10-(CO)~6~-closo-6,1-FeCB~7~H~8~]-
;
_journal_name_full Organometallics
_journal_paper_doi 10.1021/om050584j
_journal_year 2005
_chemical_formula_sum 'C10 H19 B7 Fe2 O5 S2'
_chemical_formula_weight 470.74
_space_group_IT_number 2
_symmetry_cell_setting triclinic
_symmetry_space_group_name_Hall '-P 1'
_symmetry_space_group_name_H-M 'P -1'
_cell_angle_alpha 84.306(13)
_cell_angle_beta 82.306(12)
_cell_angle_gamma 67.586(13)
_cell_formula_units_Z 2
_cell_length_a 8.002(4)
_cell_length_b 8.815(5)
_cell_length_c 15.159(8)
_cell_measurement_temperature 110(2)
_cell_volume 978.3(9)
_diffrn_ambient_temperature 110(2)
_exptl_crystal_density_diffrn 1.598
_cod_depositor_comments
;
The following automatic conversions were performed:
'_symmetry_cell_setting' value 'Triclinic' changed to 'triclinic'
according to '/home/saulius/struct/CIF-dictionaries/cif_core.dic'
dictionary named 'cif_core.dic' version 2.4.1 from 2010-06-29.

Automatic conversion script
Id: cif_fix_enum 1527 2010-12-29 10:47:43Z saulius 
;
_cod_database_code 4061735

loop_
_symmetry_equiv_pos_as_xyz
'x, y, z'
'-x, -y, -z'

loop_
_atom_site_label
_atom_site_type_symbol
_atom_site_fract_x
_atom_site_fract_y
_atom_site_fract_z
_atom_site_U_iso_or_equiv
_atom_site_adp_type
_atom_site_occupancy
_atom_site_symmetry_multiplicity
_atom_site_calc_flag
_atom_site_refinement_flags
_atom_site_disorder_assembly
_atom_site_disorder_group
C1 C 0.0654(3) 0.8252(2) 0.57309(13) 0.0256(4) Uani 1 1 d . . .
H1 H 0.002(3) 0.873(3) 0.5236(16) 0.031 Uiso 1 1 d . . .
B2 B 0.0360(3) 0.9062(3) 0.66701(14) 0.0203(4) Uani 1 1 d . . .
H2 H -0.059(3) 1.035(3) 0.6701(15) 0.024 Uiso 1 1 d . . .
B3 B 0.0131(3) 0.6967(3) 0.64203(14) 0.0214(4) Uani 1 1 d . . .
H3 H -0.103(3) 0.668(3) 0.6254(15) 0.026 Uiso 1 1 d . . .
B4 B 0.2310(3) 0.6512(3) 0.57075(13) 0.0242(4) Uani 1 1 d . . .
H4 H 0.277(3) 0.586(3) 0.5116(15) 0.029 Uiso 1 1 d . . .
B5 B 0.2497(3) 0.8406(3) 0.59425(14) 0.0230(4) Uani 1 1 d . . .
H5 H 0.310(3) 0.912(3) 0.5515(15) 0.028 Uiso 1 1 d . . .
Fe6 Fe 0.03291(3) 0.73227(3) 0.778114(15) 0.01427(6) Uani 1 1 d . . .
S6 S -0.00877(6) 0.89518(5) 0.89412(3) 0.01926(9) Uani 1 1 d . . .
C601 C -0.1059(3) 1.1083(2) 0.85792(14) 0.0295(4) Uani 1 1 d . . .
H60A H -0.0176 1.1365 0.8152 0.044 Uiso 1 1 calc R . .
H60B H -0.1374 1.1765 0.9095 0.044 Uiso 1 1 calc R . .
H60C H -0.2157 1.1281 0.8293 0.044 Uiso 1 1 calc R . .
C602 C -0.1990(3) 0.8844(3) 0.96934(14) 0.0296(4) Uani 1 1 d . . .
H60D H -0.1686 0.7726 0.9961 0.044 Uiso 1 1 calc R . .
H60E H -0.3052 0.9133 0.9364 0.044 Uiso 1 1 calc R . .
H60F H -0.2265 0.9616 1.0164 0.044 Uiso 1 1 calc R . .
C61 C -0.2022(3) 0.8244(2) 0.76731(13) 0.0240(4) Uani 1 1 d . . .
O61 O -0.3555(2) 0.8861(2) 0.76174(12) 0.0379(4) Uani 1 1 d . . .
C62 C 0.0071(2) 0.5681(2) 0.84985(12) 0.0194(3) Uani 1 1 d . . .
O62 O -0.0204(2) 0.46574(18) 0.89471(10) 0.0284(3) Uani 1 1 d . . .
B7 B 0.2196(3) 0.5578(2) 0.68259(13) 0.0169(3) Uani 1 1 d . . .
S7 S 0.24445(7) 0.33162(5) 0.68131(3) 0.01991(9) Uani 1 1 d . . .
C701 C 0.1354(3) 0.3103(3) 0.58941(14) 0.0303(4) Uani 1 1 d . . .
H70A H 0.0032 0.3617 0.6028 0.046 Uiso 1 1 calc R . .
H70B H 0.1693 0.1934 0.5801 0.046 Uiso 1 1 calc R . .
H70C H 0.1743 0.3641 0.5354 0.046 Uiso 1 1 calc R . .
C702 C 0.4778(3) 0.2275(3) 0.63789(15) 0.0314(4) Uani 1 1 d . . .
H70D H 0.5581 0.2277 0.6813 0.047 Uiso 1 1 calc R . .
H70E H 0.5042 0.2843 0.5820 0.047 Uiso 1 1 calc R . .
H70F H 0.4982 0.1139 0.6267 0.047 Uiso 1 1 calc R . .
B8 B 0.3880(3) 0.6506(3) 0.64460(13) 0.0217(4) Uani 1 1 d . . .
H8 H 0.524(3) 0.608(3) 0.6114(15) 0.026 Uiso 1 1 d . . .
B9 B 0.2488(3) 0.8236(2) 0.71522(13) 0.0185(4) Uani 1 1 d . . .
H9 H 0.284(3) 0.914(3) 0.7439(14) 0.022 Uiso 1 1 d . . .
Fe10 Fe 0.37771(3) 0.58267(3) 0.780506(16) 0.01705(6) Uani 1 1 d . . .
C101 C 0.4012(3) 0.6859(3) 0.87115(14) 0.0303(4) Uani 1 1 d . . .
O101 O 0.4278(2) 0.7473(2) 0.92812(12) 0.0491(5) Uani 1 1 d . . .
C102 C 0.3839(3) 0.4021(3) 0.84663(12) 0.0243(4) Uani 1 1 d . . .
O102 O 0.3998(2) 0.2817(2) 0.88723(11) 0.0381(4) Uani 1 1 d . . .
C103 C 0.6161(3) 0.4982(2) 0.75209(13) 0.0244(4) Uani 1 1 d . . .
O103 O 0.7713(2) 0.44229(19) 0.73586(12) 0.0363(4) Uani 1 1 d . . .

loop_
_atom_site_aniso_label
_atom_site_aniso_U_11
_atom_site_aniso_U_22
_atom_site_aniso_U_33
_atom_site_aniso_U_23
_atom_site_aniso_U_13
_atom_site_aniso_U_12
C1 0.0427(12) 0.0177(9) 0.0201(8) 0.0040(7) -0.0114(8) -0.0138(8)
B2 0.0268(10) 0.0152(9) 0.0208(9) 0.0021(7) -0.0054(7) -0.0098(8)
B3 0.0301(11) 0.0156(9) 0.0208(9) 0.0015(7) -0.0099(8) -0.0093(8)
B4 0.0424(13) 0.0188(10) 0.0140(8) -0.0010(7) -0.0021(8) -0.0147(9)
B5 0.0355(12) 0.0170(9) 0.0183(9) -0.0010(7) 0.0006(8) -0.0129(9)
Fe6 0.01517(12) 0.01196(11) 0.01588(11) -0.00012(8) -0.00260(8) -0.00511(9)
S6 0.0207(2) 0.0162(2) 0.01998(19) -0.00365(15) 0.00073(16) -0.00621(17)
C601 0.0378(12) 0.0158(9) 0.0318(10) -0.0043(8) 0.0022(9) -0.0077(8)
C602 0.0345(11) 0.0275(10) 0.0267(9) -0.0069(8) 0.0104(8) -0.0146(9)
C61 0.0234(9) 0.0186(9) 0.0316(10) 0.0011(7) -0.0066(7) -0.0089(7)
O61 0.0219(8) 0.0348(9) 0.0561(10) 0.0040(7) -0.0120(7) -0.0084(7)
C62 0.0186(8) 0.0174(8) 0.0209(8) -0.0032(6) -0.0003(6) -0.0055(7)
O62 0.0339(8) 0.0218(7) 0.0300(7) 0.0038(6) 0.0016(6) -0.0139(6)
B7 0.0242(10) 0.0109(8) 0.0161(8) -0.0010(6) -0.0029(7) -0.0070(7)
S7 0.0313(2) 0.01273(19) 0.01600(18) -0.00073(15) -0.00240(16) -0.00857(17)
C701 0.0485(13) 0.0218(9) 0.0283(10) -0.0035(8) -0.0132(9) -0.0179(9)
C702 0.0345(12) 0.0191(9) 0.0348(11) -0.0079(8) 0.0016(9) -0.0035(8)
B8 0.0278(11) 0.0190(9) 0.0182(9) -0.0047(7) 0.0038(8) -0.0098(8)
B9 0.0210(9) 0.0168(9) 0.0189(8) -0.0022(7) 0.0003(7) -0.0087(8)
Fe10 0.01634(13) 0.01693(13) 0.01701(12) -0.00292(9) -0.00278(9) -0.00440(10)
C101 0.0232(10) 0.0292(10) 0.0337(11) -0.0095(8) -0.0112(8) 0.0004(8)
O101 0.0401(10) 0.0522(11) 0.0492(10) -0.0271(9) -0.0220(8) 0.0007(8)
C102 0.0201(9) 0.0331(11) 0.0190(8) 0.0026(7) -0.0043(7) -0.0092(8)
O102 0.0342(9) 0.0436(10) 0.0362(8) 0.0194(7) -0.0097(7) -0.0173(8)
C103 0.0236(9) 0.0181(9) 0.0319(10) -0.0005(7) -0.0022(7) -0.0087(7)
O103 0.0194(7) 0.0291(8) 0.0556(10) 0.0037(7) -0.0002(7) -0.0063(6)

loop_
_geom_bond_atom_site_label_1
_geom_bond_atom_site_label_2
_geom_bond_distance
_geom_bond_site_symmetry_2
_geom_bond_publ_flag
C1 B4 1.600(3) . ?
C1 B3 1.600(3) . ?
C1 B2 1.605(3) . ?
C1 B5 1.608(3) . ?
B2 B9 1.801(3) . ?
B2 B5 1.829(3) . ?
B2 B3 2.001(3) . ?
B2 Fe6 2.166(2) . ?
B3 B7 1.785(3) . ?
B3 B4 1.848(3) . ?
B3 Fe6 2.152(2) . ?
B4 B8 1.790(3) . ?
B4 B5 1.806(3) . ?
B4 B7 1.816(3) . ?
B5 B8 1.781(3) . ?
B5 B9 1.824(3) . ?
Fe6 C61 1.765(2) . ?
Fe6 C62 1.781(2) . ?
Fe6 B7 2.192(2) . ?
Fe6 B9 2.238(2) . ?
Fe6 S6 2.2902(10) . ?
Fe6 Fe10 2.5683(14) . ?
S6 C601 1.798(2) . ?
S6 C602 1.803(2) . ?
C61 O61 1.149(2) . ?
C62 O62 1.147(2) . ?
B7 B8 1.832(3) . ?
B7 S7 1.929(2) . ?
B7 Fe10 2.152(2) . ?
S7 C701 1.800(2) . ?
S7 C702 1.802(2) . ?
B8 B9 1.850(3) . ?
B8 Fe10 2.087(2) . ?
B9 Fe10 2.177(2) . ?
Fe10 C103 1.772(2) . ?
Fe10 C102 1.782(2) . ?
Fe10 C101 1.789(2) . ?
C101 O101 1.146(3) . ?
C102 O102 1.145(2) . ?
C103 O103 1.149(2) . ?
